data_1515316
loop_
_publ_author_name
'Johnston, Priscilla'
'Izgorodina, Ekaterina I.'
'Saito, Kei'

_publ_section_title
;
 The interplay between hydrogen bonding and \p-\p stacking interactions in
 the crystal packing of N1-thyminyl derivatives, and implications for the
 photo-chemical [2\p + 2\p]-cycloaddition of thyminyl compounds.
;
_journal_issue 12
_journal_name_full
'Photochemical &amp; photobiological sciences : Official journal of the European Photochemistry Association and the European Society for Photobiology'
_journal_page_first 1938
_journal_page_last 1951
_journal_paper_doi 10.1039/c2pp25228g
_journal_volume 11
_journal_year 2012
_chemical_formula_moiety 'C8 H11 N3 O3'
_chemical_formula_sum 'C8 H11 N3 O3'
_chemical_formula_weight 197.20
_chemical_name_common ThyPropAmide
_chemical_name_systematic
;
ThyPropAmide
;
_space_group_IT_number 14
_symmetry_cell_setting monoclinic
_symmetry_space_group_name_Hall '-P 2ybc'
_symmetry_space_group_name_H-M 'P 1 21/c 1'
_atom_sites_solution_hydrogens geom
_atom_sites_solution_primary direct
_atom_sites_solution_secondary difmap
_audit_creation_method SHELXL-97
_cell_angle_alpha 90.00
_cell_angle_beta 90.18(3)
_cell_angle_gamma 90.00
_cell_formula_units_Z 8
_cell_length_a 7.3571(15)
_cell_length_b 15.243(3)
_cell_length_c 15.854(3)
_cell_measurement_reflns_used 12491
_cell_measurement_temperature 173(2)
_cell_measurement_theta_max 27.88
_cell_measurement_theta_min 0.41
_cell_volume 1777.9(6)
_computing_cell_refinement 'DENZO-SMN (Otwinoski & Minor, 1997)'
_computing_data_collection 'Nonius Collect'
_computing_data_reduction 'DENZO-SMN (Otwinoski & Minor, 1997)'
_computing_molecular_graphics X-Seed
_computing_publication_material CIFTAB
_computing_structure_refinement 'SHELXL-97 (Sheldrick, 1997)'
_computing_structure_solution 'SHELXS-97 (Sheldrick, 1990)'
_diffrn_ambient_temperature 173(2)
_diffrn_measured_fraction_theta_full 0.941
_diffrn_measured_fraction_theta_max 0.941
_diffrn_measurement_device_type 'Nonius Kappa CCD'
_diffrn_measurement_method 'phi and omega scans'
_diffrn_radiation_monochromator graphite
_diffrn_radiation_source 'fine-focus sealed tube'
_diffrn_radiation_type MoK\a
_diffrn_radiation_wavelength 0.71073
_diffrn_reflns_av_R_equivalents 0.0408
_diffrn_reflns_av_sigmaI/netI 0.0372
_diffrn_reflns_limit_h_max 7
_diffrn_reflns_limit_h_min -7
_diffrn_reflns_limit_k_max 18
_diffrn_reflns_limit_k_min -18
_diffrn_reflns_limit_l_max 18
_diffrn_reflns_limit_l_min -17
_diffrn_reflns_number 10151
_diffrn_reflns_theta_full 25.00
_diffrn_reflns_theta_max 25.00
_diffrn_reflns_theta_min 1.85
_exptl_absorpt_coefficient_mu 0.115
_exptl_absorpt_correction_T_max 0.9886
_exptl_absorpt_correction_T_min 0.9819
_exptl_absorpt_correction_type multi-scan
_exptl_absorpt_process_details 'SORTAV (Blessing, 1997)'
_exptl_crystal_colour Colourless
_exptl_crystal_density_diffrn 1.473
_exptl_crystal_density_method 'not measured'
_exptl_crystal_description Needle
_exptl_crystal_F_000 832
_exptl_crystal_size_max 0.16
_exptl_crystal_size_mid 0.12
_exptl_crystal_size_min 0.10
_refine_diff_density_max 0.150
_refine_diff_density_min -0.222
_refine_diff_density_rms 0.042
_refine_ls_extinction_method none
_refine_ls_goodness_of_fit_ref 1.060
_refine_ls_hydrogen_treatment mixed
_refine_ls_matrix_type full
_refine_ls_number_parameters 279
_refine_ls_number_reflns 2947
_refine_ls_number_restraints 0
_refine_ls_restrained_S_all 1.060
_refine_ls_R_factor_all 0.0539
_refine_ls_R_factor_gt 0.0370
_refine_ls_shift/su_max 0.001
_refine_ls_shift/su_mean 0.000
_refine_ls_structure_factor_coef Fsqd
_refine_ls_weighting_details 'calc w=1/[\s^2^(Fo^2^)+(0.0372P)^2^+0.5800P] where P=(Fo^2^+2Fc^2^)/3'
_refine_ls_weighting_scheme calc
_refine_ls_wR_factor_gt 0.0814
_refine_ls_wR_factor_ref 0.0891
_reflns_number_gt 2350
_reflns_number_total 2947
_reflns_threshold_expression >2sigma(I)
_cod_data_source_file c2pp25228g.txt
_cod_data_source_block ThyPropAmide_Cmpd7
_cod_original_sg_symbol_H-M P21/c
_cod_database_code 1515316

loop_
_symmetry_equiv_pos_as_xyz
'x, y, z'
'-x, y+1/2, -z+1/2'
'-x, -y, -z'
'x, -y-1/2, z-1/2'

loop_
_atom_site_label
_atom_site_type_symbol
_atom_site_fract_x
_atom_site_fract_y
_atom_site_fract_z
_atom_site_U_iso_or_equiv
_atom_site_adp_type
_atom_site_occupancy
_atom_site_symmetry_multiplicity
_atom_site_calc_flag
_atom_site_refinement_flags
N1 N 0.1424(2) 0.41873(10) 0.23575(10) 0.0237(4) Uani 1 1 d .
O3 O 0.22019(17) 0.50728(8) 0.34520(8) 0.0303(3) Uani 1 1 d .
O5 O 0.07773(17) 0.33222(8) 0.12193(8) 0.0292(3) Uani 1 1 d .
N7 N 0.04326(19) 0.27571(9) 0.25420(9) 0.0212(3) Uani 1 1 d .
N11 N 0.4439(2) 0.09949(10) 0.25578(11) 0.0252(4) Uani 1 1 d .
C12 C 0.1614(2) 0.43565(11) 0.32146(11) 0.0224(4) Uani 1 1 d .
O14 O 0.19444(18) 0.07692(10) 0.33313(8) 0.0405(4) Uani 1 1 d .
C15 C 0.2651(2) 0.10179(11) 0.26677(11) 0.0240(4) Uani 1 1 d .
C19 C 0.0867(2) 0.34143(11) 0.19873(11) 0.0218(4) Uani 1 1 d .
C21 C 0.1087(2) 0.36396(11) 0.37614(11) 0.0218(4) Uani 1 1 d .
C22 C 0.0539(2) 0.28866(11) 0.34014(11) 0.0214(4) Uani 1 1 d .
H22 H 0.0204 0.2415 0.3761 0.026 Uiso 1 1 calc R
C23 C -0.0108(2) 0.18948(11) 0.22015(11) 0.0247(4) Uani 1 1 d .
H23A H -0.0917 0.1983 0.1709 0.030 Uiso 1 1 calc R
H23B H -0.0800 0.1570 0.2636 0.030 Uiso 1 1 calc R
C26 C 0.1522(2) 0.13535(11) 0.19367(11) 0.0248(4) Uani 1 1 d .
H26A H 0.1092 0.0847 0.1601 0.030 Uiso 1 1 calc R
H26B H 0.2305 0.1716 0.1568 0.030 Uiso 1 1 calc R
C27 C 0.1184(3) 0.37538(12) 0.47009(11) 0.0298(5) Uani 1 1 d .
H27A H 0.0887 0.3197 0.4977 0.045 Uiso 1 1 calc R
H27B H 0.0314 0.4205 0.4876 0.045 Uiso 1 1 calc R
H27C H 0.2416 0.3934 0.4863 0.045 Uiso 1 1 calc R
O2 O 0.42879(17) 0.71216(8) 0.38330(8) 0.0275(3) Uani 1 1 d .
O4 O 0.29856(16) 0.95432(8) 0.60964(8) 0.0298(3) Uani 1 1 d .
N6 N 0.3641(2) 0.61563(10) 0.48865(10) 0.0243(4) Uani 1 1 d .
O8 O 0.3100(2) 0.51445(8) 0.59001(8) 0.0410(4) Uani 1 1 d .
N9 N 0.46201(19) 0.75649(9) 0.52023(9) 0.0219(3) Uani 1 1 d .
N10 N 0.0592(2) 0.90399(10) 0.53541(11) 0.0275(4) Uani 1 1 d .
C13 C 0.3545(2) 0.90177(11) 0.46904(11) 0.0245(4) Uani 1 1 d .
H13A H 0.3984 0.9574 0.4441 0.029 Uiso 1 1 calc R
H13B H 0.2817 0.8708 0.4257 0.029 Uiso 1 1 calc R
C16 C 0.2345(2) 0.92232(10) 0.54384(11) 0.0216(4) Uani 1 1 d .
C17 C 0.5173(2) 0.84523(11) 0.49311(12) 0.0249(4) Uani 1 1 d .
H17A H 0.5997 0.8403 0.4441 0.030 Uiso 1 1 calc R
H17B H 0.5851 0.8741 0.5395 0.030 Uiso 1 1 calc R
C18 C 0.3992(2) 0.65661(11) 0.63372(11) 0.0229(4) Uani 1 1 d .
C20 C 0.4189(2) 0.69607(11) 0.45895(11) 0.0215(4) Uani 1 1 d .
C24 C 0.3540(2) 0.58940(11) 0.57259(11) 0.0250(4) Uani 1 1 d .
C25 C 0.4500(2) 0.73562(11) 0.60486(11) 0.0231(4) Uani 1 1 d .
H25 H 0.4794 0.7798 0.6449 0.028 Uiso 1 1 calc R
C1 C 0.3882(3) 0.63385(12) 0.72549(11) 0.0292(4) Uani 1 1 d .
H1A H 0.4107 0.6865 0.7594 0.044 Uiso 1 1 calc R
H1B H 0.4798 0.5893 0.7390 0.044 Uiso 1 1 calc R
H1C H 0.2669 0.6108 0.7381 0.044 Uiso 1 1 calc R
H11A H 0.517(3) 0.0762(13) 0.2971(13) 0.034(6) Uiso 1 1 d .
H10B H 0.014(3) 0.8839(13) 0.4861(14) 0.036(6) Uiso 1 1 d .
H11B H 0.495(3) 0.1170(13) 0.2066(14) 0.041(6) Uiso 1 1 d .
H10A H -0.017(3) 0.9173(14) 0.5805(15) 0.051(7) Uiso 1 1 d .
H6 H 0.334(3) 0.5779(14) 0.4503(13) 0.039(6) Uiso 1 1 d .
H1 H 0.172(3) 0.4594(14) 0.1996(13) 0.040(6) Uiso 1 1 d .

loop_
_atom_site_aniso_label
_atom_site_aniso_U_11
_atom_site_aniso_U_22
_atom_site_aniso_U_33
_atom_site_aniso_U_23
_atom_site_aniso_U_13
_atom_site_aniso_U_12
N1 0.0264(9) 0.0233(8) 0.0215(9) 0.0034(7) 0.0001(7) -0.0027(7)
O3 0.0356(8) 0.0240(7) 0.0312(8) -0.0028(6) -0.0019(6) -0.0056(6)
O5 0.0344(8) 0.0337(7) 0.0195(7) 0.0005(6) -0.0015(6) 0.0003(6)
N7 0.0225(8) 0.0211(8) 0.0200(8) -0.0014(6) -0.0005(6) -0.0001(6)
N11 0.0250(11) 0.0307(9) 0.0200(9) -0.0008(7) 0.0005(8) 0.0003(7)
C12 0.0191(10) 0.0239(9) 0.0243(10) -0.0002(8) -0.0003(8) 0.0025(7)
O14 0.0348(8) 0.0573(10) 0.0295(8) 0.0133(7) 0.0124(6) 0.0112(7)
C15 0.0299(13) 0.0201(9) 0.0221(10) -0.0032(7) 0.0057(8) 0.0023(7)
C19 0.0187(10) 0.0248(9) 0.0218(11) 0.0010(8) -0.0003(7) 0.0035(7)
C21 0.0201(10) 0.0232(9) 0.0221(10) -0.0010(7) -0.0001(7) 0.0022(7)
C22 0.0189(10) 0.0247(9) 0.0205(10) 0.0036(8) 0.0019(7) 0.0029(7)
C23 0.0250(10) 0.0240(9) 0.0251(10) -0.0029(8) -0.0033(8) -0.0022(7)
C26 0.0282(11) 0.0244(9) 0.0218(10) -0.0033(8) 0.0008(8) 0.0014(8)
C27 0.0346(12) 0.0315(10) 0.0232(11) -0.0018(8) 0.0004(8) -0.0015(8)
O2 0.0363(8) 0.0255(7) 0.0207(7) -0.0004(5) 0.0035(6) -0.0007(5)
O4 0.0302(8) 0.0347(7) 0.0244(7) -0.0077(6) -0.0024(6) 0.0038(6)
N6 0.0334(9) 0.0198(8) 0.0196(8) -0.0033(7) -0.0011(7) -0.0036(7)
O8 0.0668(10) 0.0270(8) 0.0292(8) 0.0040(6) -0.0019(7) -0.0156(7)
N9 0.0246(9) 0.0194(7) 0.0218(8) -0.0028(6) 0.0022(6) -0.0006(6)
N10 0.0291(11) 0.0333(9) 0.0201(9) -0.0034(7) 0.0000(8) -0.0013(7)
C13 0.0309(11) 0.0204(9) 0.0222(10) 0.0003(7) 0.0039(8) -0.0018(8)
C16 0.0293(12) 0.0157(8) 0.0198(10) 0.0030(7) -0.0026(8) 0.0026(7)
C17 0.0268(11) 0.0197(9) 0.0284(11) -0.0022(8) 0.0070(8) -0.0046(7)
C18 0.0205(10) 0.0248(10) 0.0235(10) -0.0011(8) 0.0010(8) 0.0029(7)
C20 0.0197(10) 0.0221(9) 0.0227(10) -0.0010(8) 0.0023(7) 0.0034(7)
C24 0.0263(11) 0.0245(10) 0.0241(11) 0.0009(8) 0.0001(8) -0.0008(8)
C25 0.0222(10) 0.0245(9) 0.0227(10) -0.0063(8) -0.0011(8) 0.0028(7)
C1 0.0348(12) 0.0293(10) 0.0235(10) -0.0007(8) -0.0010(8) 0.0029(8)

loop_
_atom_type_symbol
_atom_type_description
_atom_type_scat_dispersion_real
_atom_type_scat_dispersion_imag
_atom_type_scat_source
C C 0.0033 0.0016 'International Tables Vol C Tables 4.2.6.8 and 6.1.1.4'
H H 0.0000 0.0000 'International Tables Vol C Tables 4.2.6.8 and 6.1.1.4'
N N 0.0061 0.0033 'International Tables Vol C Tables 4.2.6.8 and 6.1.1.4'
O O 0.0106 0.0060 'International Tables Vol C Tables 4.2.6.8 and 6.1.1.4'

loop_
_geom_angle_atom_site_label_1
_geom_angle_atom_site_label_2
_geom_angle_atom_site_label_3
_geom_angle
C19 N1 C12 127.17(16)
C19 N7 C22 121.11(15)
C19 N7 C23 118.64(14)
C22 N7 C23 120.24(14)
O3 C12 N1 119.82(16)
O3 C12 C21 125.43(16)
N1 C12 C21 114.75(15)
O14 C15 N11 121.56(18)
O14 C15 C26 121.69(17)
N11 C15 C26 116.74(16)
O5 C19 N7 122.74(16)
O5 C19 N1 122.38(16)
N7 C19 N1 114.89(16)
C22 C21 C12 118.10(16)
C22 C21 C27 122.27(16)
C12 C21 C27 119.63(16)
C21 C22 N7 123.93(16)
N7 C23 C26 111.93(14)
C15 C26 C23 113.87(15)
C20 N6 C24 126.91(16)
C20 N9 C25 121.09(14)
C20 N9 C17 118.09(14)
C25 N9 C17 120.80(14)
C16 C13 C17 112.39(14)
O4 C16 N10 122.23(17)
O4 C16 C13 121.22(16)
N10 C16 C13 116.55(16)
N9 C17 C13 111.98(14)
C25 C18 C24 118.05(16)
C25 C18 C1 123.71(16)
C24 C18 C1 118.24(16)
O2 C20 N6 122.13(16)
O2 C20 N9 122.86(16)
N6 C20 N9 115.01(15)
O8 C24 N6 120.06(16)
O8 C24 C18 124.87(17)
N6 C24 C18 115.07(16)
C18 C25 N9 123.81(16)

loop_
_geom_bond_atom_site_label_1
_geom_bond_atom_site_label_2
_geom_bond_distance
N1 C19 1.378(2)
N1 C12 1.390(2)
O3 C12 1.233(2)
O5 C19 1.227(2)
N7 C19 1.371(2)
N7 C22 1.379(2)
N7 C23 1.475(2)
N11 C15 1.328(2)
C12 C21 1.449(2)
O14 C15 1.234(2)
C15 C26 1.513(2)
C21 C22 1.343(2)
C21 C27 1.501(2)
C23 C26 1.516(2)
O2 C20 1.227(2)
O4 C16 1.243(2)
N6 C20 1.374(2)
N6 C24 1.392(2)
O8 C24 1.219(2)
N9 C20 1.375(2)
N9 C25 1.382(2)
N9 C17 1.477(2)
N10 C16 1.326(2)
C13 C16 1.513(2)
C13 C17 1.523(2)
C18 C25 1.342(2)
C18 C24 1.448(2)
C18 C1 1.498(2)
